data_1577312
loop_
_publ_author_name
'Fidelius, Jannis'
'Taube, Clemens'
'Schwedtmann, Kai'
'Hennersdorf, Felix'
'Gomila, Rosa Maria'
'Frontera, Antonio'
'Wolf, Robert'
'Weigand, Jan J.'

_publ_section_title
;
 Imidazoliumyl-Substituted Di-and Iso-Tetraphosphanes and Their
 Metal-Mediated Fragmentation Reactions
;
_journal_name_full 'Chemical Science'
_journal_paper_doi 10.1039/D6SC02577C
_journal_year 2026
_chemical_formula_moiety 'C70 H80 N4 P4 Pd2, 4(C H2 Cl2), 2(C F3 O3 S)'
_chemical_formula_sum 'C76 H88 Cl8 F6 N4 O6 P4 Pd2 S2'
_chemical_formula_weight 1951.90
_space_group_crystal_system triclinic
_space_group_IT_number 2
_space_group_name_Hall '-P 1'
_space_group_name_H-M_alt 'P -1'
_atom_sites_solution_hydrogens geom
_audit_creation_date 2019-07-26
_audit_creation_method
;
Olex2 1.2
(compiled 2015.09.30 svn.r3233 for OlexSys, GUI svn.r5103)
;
_audit_update_record
;
2026-01-21 deposited with the CCDC.	2026-05-28 downloaded from the CCDC.
;
_cell_angle_alpha 100.7730(10)
_cell_angle_beta 96.8500(10)
_cell_angle_gamma 108.2840(10)
_cell_formula_units_Z 2
_cell_length_a 14.2227(2)
_cell_length_b 17.67070(10)
_cell_length_c 18.94390(10)
_cell_measurement_reflns_used 32283
_cell_measurement_temperature 100.01(10)
_cell_measurement_theta_max 76.6490
_cell_measurement_theta_min 2.3950
_cell_volume 4359.50(8)
_computing_cell_refinement 'CrysAlisPro 1.171.40.53 (Rigaku OD, 2019)'
_computing_data_collection 'CrysAlisPro 1.171.40.53 (Rigaku OD, 2019)'
_computing_data_reduction 'CrysAlisPro 1.171.40.53 (Rigaku OD, 2019)'
_computing_molecular_graphics 'Olex2 (Dolomanov et al., 2009)'
_computing_publication_material 'Olex2 (Dolomanov et al., 2009)'
_computing_structure_refinement 'ShelXL (Sheldrick, 2015)'
_computing_structure_solution 'ShelXT (Sheldrick, 2015)'
_diffrn_ambient_environment N~2~
_diffrn_ambient_temperature 100.01(10)
_diffrn_detector 'CCD plate'
_diffrn_detector_area_resol_mean 5.2850
_diffrn_detector_type AtlasS2
_diffrn_measured_fraction_theta_full 1.000
_diffrn_measured_fraction_theta_max 0.988
_diffrn_measurement_details
;
List of Runs (angles in degrees, time in seconds):

  # Type    Start    End  Width  t~exp~   \w     \q     \k     \f   Frames
#--------------------------------------------------------------------------
  1  \w     21.00 112.00   0.50    0.50    --   42.50  38.00 -30.00  182
  2  \w     94.00 140.00   0.50    2.00    --  111.00  61.00   0.00   92
  3  \w    106.00 139.00   0.50    2.00    --  111.00  77.00 120.00   66
  4  \w     41.00 125.00   0.50    2.00    --  111.00 -45.00  60.00  168
  5  \w    106.00 131.00   0.50    2.00    --  111.00 -77.00 -30.00   50
  6  \w     93.00 121.00   0.50    2.00    --  111.00-125.00  30.00   56
  7  \w     93.00 120.00   0.50    2.00    --  111.00-125.00  90.00   54
  8  \w     62.00  89.00   0.50    2.00    --  111.00 -61.00   0.00   54
  9  \w     51.00 102.00   0.50    2.00    --  111.00-125.00 -30.00  102
 10  \w     94.00 121.00   0.50    2.00    --  111.00-125.00 -90.00   54
 11  \w     80.00 134.00   0.50    2.00    --  111.00 -61.00-180.00  108
 12  \w     76.00 119.00   0.50    2.00    --  111.00-125.00-180.00   86
 13  \w     54.00 121.00   0.50    2.00    --  111.00-125.00-150.00  134
 14  \w     50.00  77.00   0.50    2.00    --  111.00 -61.00-180.00   54
 15  \w     44.00 131.00   0.50    2.00    --  111.00 -45.00-180.00  174
 16  \w     46.00  98.00   0.50    0.50    --   42.50-125.00-120.00  104
 17  \w     31.00 107.00   0.50    2.00    --  111.00 -94.00-150.00  152
 18  \w     39.00  86.00   0.50    2.00    --  111.00 -77.00 -30.00   94
 19  \w     49.00 121.00   0.50    2.00    --  111.00-125.00   0.00  144
 20  \w     62.00  88.00   0.50    2.00    --  111.00 -94.00 120.00   52
 21  \w     42.00 108.00   0.50    2.00    --  111.00 -94.00  30.00  132
 22  \w     40.00  68.00   0.50    2.00    --  111.00-125.00  90.00   56
 23  \w     31.00 101.00   0.50    2.00    --  111.00 -94.00  90.00  140
 24  \w     34.00 155.00   0.50    2.00    --  111.00 -15.00  30.00  242
 25  \w     34.00 154.00   0.50    2.00    --  111.00 -15.00 150.00  240
 26  \w     31.00 156.00   0.50    2.00    --  111.00 -15.00 -90.00  250
 27  \w    -62.00  32.00   0.50    0.50    --  -38.50  57.00-150.00  188
 28  \w    -82.00  -5.00   0.50    0.50    --  -38.50 125.00 -30.00  154
 29  \w   -109.00 -12.00   0.50    0.50    --  -38.50 -57.00  60.00  194
;
_diffrn_measurement_device 'four-circle diffractometer'
_diffrn_measurement_device_type 'SuperNova, Dual, Cu at home/near, AtlasS2'
_diffrn_measurement_method '\w scans'
_diffrn_orient_matrix_type 'CrysAlisPro convention (1999,Acta A55,543-557)'
_diffrn_orient_matrix_UB_11 0.1054710000
_diffrn_orient_matrix_UB_12 0.0595239000
_diffrn_orient_matrix_UB_13 -0.0004709000
_diffrn_orient_matrix_UB_21 0.0447720000
_diffrn_orient_matrix_UB_22 -0.0259238000
_diffrn_orient_matrix_UB_23 0.0657384000
_diffrn_orient_matrix_UB_31 0.0193948000
_diffrn_orient_matrix_UB_32 -0.0687121000
_diffrn_orient_matrix_UB_33 -0.0528174000
_diffrn_radiation_monochromator mirror
_diffrn_radiation_probe x-ray
_diffrn_radiation_type CuK\a
_diffrn_radiation_wavelength 1.54184
_diffrn_reflns_av_R_equivalents 0.0283
_diffrn_reflns_av_unetI/netI 0.0338
_diffrn_reflns_Laue_measured_fraction_full 1.000
_diffrn_reflns_Laue_measured_fraction_max 0.988
_diffrn_reflns_limit_h_max 17
_diffrn_reflns_limit_h_min -17
_diffrn_reflns_limit_k_max 21
_diffrn_reflns_limit_k_min -22
_diffrn_reflns_limit_l_max 20
_diffrn_reflns_limit_l_min -23
_diffrn_reflns_number 50554
_diffrn_reflns_point_group_measured_fraction_full 1.000
_diffrn_reflns_point_group_measured_fraction_max 0.988
_diffrn_reflns_theta_full 67.684
_diffrn_reflns_theta_max 76.732
_diffrn_reflns_theta_min 2.419
_diffrn_source 'micro-focus sealed X-ray tube'
_diffrn_source_type 'SuperNova (Cu) X-ray Source'
_exptl_absorpt_coefficient_mu 7.257
_exptl_absorpt_correction_T_max 0.765
_exptl_absorpt_correction_T_min 0.313
_exptl_absorpt_correction_type gaussian
_exptl_absorpt_process_details
;
CrysAlisPro 1.171.40.53 (Rigaku Oxford Diffraction, 2019)
Numerical absorption correction based on gaussian integration over
			a multifaceted crystal model
Empirical absorption correction using spherical harmonics,
 implemented in SCALE3 ABSPACK scaling algorithm.
;
_exptl_crystal_colour 'clear green'
_exptl_crystal_colour_lustre clear
_exptl_crystal_colour_primary green
_exptl_crystal_density_diffrn 1.487
_exptl_crystal_description block
_exptl_crystal_F_000 1988
_exptl_crystal_size_max 0.213
_exptl_crystal_size_mid 0.178
_exptl_crystal_size_min 0.111
_refine_diff_density_max 1.416
_refine_diff_density_min -1.533
_refine_diff_density_rms 0.100
_refine_ls_extinction_method none
_refine_ls_goodness_of_fit_ref 1.028
_refine_ls_hydrogen_treatment constr
_refine_ls_matrix_type full
_refine_ls_number_parameters 1067
_refine_ls_number_reflns 18157
_refine_ls_number_restraints 480
_refine_ls_restrained_S_all 1.063
_refine_ls_R_factor_all 0.0412
_refine_ls_R_factor_gt 0.0392
_refine_ls_shift/su_max 0.001
_refine_ls_shift/su_mean 0.000
_refine_ls_structure_factor_coef Fsqd
_refine_ls_weighting_details 'w=1/[\s^2^(Fo^2^)+(0.0638P)^2^+6.3455P] where P=(Fo^2^+2Fc^2^)/3'
_refine_ls_weighting_scheme calc
_refine_ls_wR_factor_gt 0.1077
_refine_ls_wR_factor_ref 0.1098
_reflns_Friedel_coverage 0.000
_reflns_number_gt 17199
_reflns_number_total 18157
_reflns_threshold_expression 'I > 2\s(I)'
_cod_data_source_file d6sc02577c2.cif
_cod_data_source_block jjw1091
_cod_database_code 1577312
_chemical_oxdiff_formula 'C152 H172 N8 O12 F12 P8 S4 Cl16 Pd4 '
_shelx_space_group_comment
;
The symmetry employed for this shelxl refinement is uniquely defined
by the following loop, which should always be used as a source of
symmetry information in preference to the above space-group names.
They are only intended as comments.
;
_reflns_odcompleteness_completeness 99.95
_reflns_odcompleteness_iscentric 1
_reflns_odcompleteness_theta 74.33
_olex2_refinement_description
;
1. Fixed Uiso
 At 1.2 times of:
  All C(H) groups, All C(H,H) groups
 At 1.5 times of:
  All C(H,H,H) groups
2. Restrained distances
 Cl6B-C75B \\sim C75B-Cl5B
 with sigma of 0.05
 S2B-C72B \\sim S2A-C72A
 with sigma of 0.02
 O5B-O6B \\sim O6B-O4B
 with sigma of 0.02
3. Uiso/Uaniso restraints and constraints
Cl7 \\sim Cl8A \\sim C76A: within 3A with sigma of 0.08 and sigma for terminal
atoms of 0.01
Cl5A \\sim Cl6A \\sim C75A \\sim Cl5B \\sim Cl6B \\sim C75B: within 3A with
sigma of 0.1 and sigma for terminal atoms of 0.01
S2A \\sim F4A \\sim F5A \\sim F6A \\sim O4A \\sim O5A \\sim O6A \\sim C72A
\\sim S2B \\sim F4B \\sim F5B \\sim F6B \\sim O4B \\sim O5B \\sim O6B \\sim
C72B: within 2A with sigma of 0.04 and sigma for terminal atoms of 0.08
Uanis(C76B) = Uanis(C76A)
Uanis(O5B) = Uanis(O4B) = Uanis(O6B) = Uanis(O5A) = Uanis(O6A) = Uanis(O4A)
4. Rigid body (RIGU) restrains
 Cl7, Cl8A, Cl8B, C76A, C76B
 with sigma for 1-2 distances of 0.004 and sigma for 1-3 distances of 0.004
 Cl5A, Cl6A, C75A, Cl5B, Cl6B, C75B
 with sigma for 1-2 distances of 0.1 and sigma for 1-3 distances of 1
 S2A, F4A, F5A, F6A, O4A, O5A, O6A, C72A, S2B, F4B, F5B, F6B, O4B, O5B, O6B,
 C72B
 with sigma for 1-2 distances of 0.004 and sigma for 1-3 distances of 0.004
5. Same fragment restrains
{Cl1, Cl2, C73} sigma for 1-2: 0.02, 1-3: 0.02
as
{Cl7, Cl8A, C76A}
6. Others
 Sof(S2B)=Sof(F4B)=Sof(F5B)=Sof(F6B)=Sof(O4B)=Sof(O5B)=Sof(O6B)=Sof(C72B)=1-
 FVAR(1)
 Sof(S2A)=Sof(F4A)=Sof(F5A)=Sof(F6A)=Sof(O4A)=Sof(O5A)=Sof(O6A)=Sof(C72A)=
 FVAR(1)
 Fixed Sof: Cl5A(0.74) Cl6A(0.74) C75A(0.74) H75A(0.74) H75B(0.74) Cl5B(0.26)
 Cl6B(0.26) C75B(0.26) H75C(0.26) H75D(0.26) Cl8A(0.68) C76A(0.68) H76A(0.68)
 H76B(0.68) Cl8B(0.32) C76B(0.32) H76C(0.32) H76D(0.32)
7.a Ternary CH refined with riding coordinates:
 C2(H2), C9(H9), C19(H19), C26(H26)
7.b Secondary CH2 refined with riding coordinates:
 C73(H73A,H73B), C74(H74A,H74B), C75A(H75A,H75B), C75B(H75C,H75D), C76A(H76A,
 H76B), C76B(H76C,H76D)
7.c Aromatic/amide H refined with riding coordinates:
 C13(H13), C14(H14), C15(H15), C16(H16), C17(H17), C30(H30), C31(H31),
 C32(H32), C33(H33), C34(H34), C36(H36), C37(H37), C38(H38), C39(H39), C40(H40),
  C42(H42), C43(H43), C44(H44), C45(H45), C46(H46), C48(H48), C49(H49),
 C50(H50), C51(H51), C52(H52), C54(H54), C55(H55), C56(H56), C57(H57), C58(H58),
  C60(H60), C61(H61), C62(H62), C63(H63), C64(H64), C66(H66), C67(H67),
 C68(H68), C69(H69), C70(H70)
7.d Idealised Me refined as rotating group:
 C3(H3A,H3B,H3C), C4(H4A,H4B,H4C), C6(H6A,H6B,H6C), C8(H8A,H8B,H8C), C10(H10A,
 H10B,H10C), C11(H11A,H11B,H11C), C20(H20A,H20B,H20C), C21(H21A,H21B,H21C),
 C23(H23A,H23B,H23C), C25(H25A,H25B,H25C), C27(H27A,H27B,H27C), C28(H28A,H28B,
 H28C)
;
_shelx_shelxl_version_number 2014/7
_olex2_submission_special_instructions 'No special instructions were received'
_oxdiff_exptl_absorpt_empirical_details
;
Empirical correction (ABSPACK) includes:
- Absorption correction using spherical harmonics
- Frame scaling
;
_oxdiff_exptl_absorpt_empirical_full_max 1.836
_oxdiff_exptl_absorpt_empirical_full_min 0.833

loop_
_space_group_symop_operation_xyz
'x, y, z'
'-x, -y, -z'

loop_
_atom_site_label
_atom_site_type_symbol
_atom_site_fract_x
_atom_site_fract_y
_atom_site_fract_z
_atom_site_U_iso_or_equiv
_atom_site_adp_type
_atom_site_occupancy
_atom_site_site_symmetry_order
_atom_site_calc_flag
_atom_site_refinement_flags_posn
_atom_site_refinement_flags_adp
_atom_site_refinement_flags_occupancy
_atom_site_disorder_assembly
_atom_site_disorder_group
Pd1 Pd 0.27449(2) 0.21736(2) 0.21789(2) 0.01457(6) Uani 1 1 d . . . . .
Pd2 Pd 0.45229(2) 0.20681(2) 0.22398(2) 0.01391(6) Uani 1 1 d . . . . .
P1 P 0.41145(5) 0.31596(4) 0.19522(3) 0.01592(12) Uani 1 1 d . . . . .
P2 P 0.31273(5) 0.10474(4) 0.23962(3) 0.01555(12) Uani 1 1 d . . . . .
P3 P 0.59441(5) 0.17663(4) 0.20411(3) 0.01607(12) Uani 1 1 d . . . . .
P4 P 0.11502(5) 0.21981(4) 0.18390(4) 0.01864(13) Uani 1 1 d . . . . .
N1 N 0.56846(17) 0.47202(13) 0.24357(12) 0.0189(4) Uani 1 1 d . . . . .
N2 N 0.44435(17) 0.46358(13) 0.30250(12) 0.0181(4) Uani 1 1 d . . . . .
N3 N 0.36270(17) 0.08132(13) 0.38231(12) 0.0185(4) Uani 1 1 d . . . . .
N4 N 0.20748(18) 0.00846(14) 0.32950(13) 0.0214(4) Uani 1 1 d . . . . .
C1 C 0.4764(2) 0.42236(15) 0.24858(14) 0.0176(5) Uani 1 1 d . . . . .
C2 C 0.6327(2) 0.44575(16) 0.19471(15) 0.0209(5) Uani 1 1 d . . . . .
H2 H 0.5920 0.3910 0.1646 0.025 Uiso 1 1 calc R . . . .
C3 C 0.7231(2) 0.43695(19) 0.23908(17) 0.0276(6) Uani 1 1 d . . . . .
H3A H 0.7679 0.4901 0.2665 0.041 Uiso 1 1 calc GR . . . .
H3B H 0.7580 0.4122 0.2067 0.041 Uiso 1 1 calc GR . . . .
H3C H 0.7007 0.4029 0.2721 0.041 Uiso 1 1 calc GR . . . .
C4 C 0.6622(3) 0.50102(19) 0.14215(17) 0.0295(6) Uani 1 1 d . . . . .
H4A H 0.6038 0.5108 0.1205 0.044 Uiso 1 1 calc GR . . . .
H4B H 0.6888 0.4748 0.1044 0.044 Uiso 1 1 calc GR . . . .
H4C H 0.7125 0.5523 0.1685 0.044 Uiso 1 1 calc GR . . . .
C5 C 0.5943(2) 0.54595(16) 0.29479(15) 0.0209(5) Uani 1 1 d . . . . .
C6 C 0.6875(2) 0.61806(17) 0.30317(17) 0.0273(6) Uani 1 1 d . . . . .
H6A H 0.7456 0.6019 0.3111 0.041 Uiso 1 1 calc GR . . . .
H6B H 0.6907 0.6605 0.3442 0.041 Uiso 1 1 calc GR . . . .
H6C H 0.6863 0.6383 0.2596 0.041 Uiso 1 1 calc GR . . . .
C7 C 0.5170(2) 0.54038(16) 0.33229(15) 0.0209(5) Uani 1 1 d . . . . .
C8 C 0.5098(2) 0.60336(17) 0.39367(16) 0.0269(6) Uani 1 1 d . . . . .
H8A H 0.4635 0.6283 0.3762 0.040 Uiso 1 1 calc GR . . . .
H8B H 0.5751 0.6446 0.4127 0.040 Uiso 1 1 calc GR . . . .
H8C H 0.4861 0.5778 0.4317 0.040 Uiso 1 1 calc GR . . . .
C9 C 0.3487(2) 0.42718(16) 0.32771(14) 0.0199(5) Uani 1 1 d . . . . .
H9 H 0.3080 0.3783 0.2894 0.024 Uiso 1 1 calc R . . . .
C10 C 0.3709(2) 0.39748(18) 0.39602(16) 0.0259(6) Uani 1 1 d . . . . .
H10A H 0.4079 0.3609 0.3865 0.039 Uiso 1 1 calc GR . . . .
H10B H 0.3086 0.3691 0.4093 0.039 Uiso 1 1 calc GR . . . .
H10C H 0.4101 0.4437 0.4354 0.039 Uiso 1 1 calc GR . . . .
C11 C 0.2866(2) 0.48352(18) 0.33593(17) 0.0263(6) Uani 1 1 d . . . . .
H11A H 0.3148 0.5249 0.3808 0.039 Uiso 1 1 calc GR . . . .
H11B H 0.2183 0.4520 0.3367 0.039 Uiso 1 1 calc GR . . . .
H11C H 0.2876 0.5091 0.2954 0.039 Uiso 1 1 calc GR . . . .
C12 C 0.3940(2) 0.33033(16) 0.10289(14) 0.0205(5) Uani 1 1 d . . . . .
C13 C 0.3635(2) 0.25994(16) 0.04530(15) 0.0211(5) Uani 1 1 d . . . . .
H13 H 0.3553 0.2090 0.0555 0.025 Uiso 1 1 calc R . . . .
C14 C 0.3456(2) 0.26582(18) -0.02693(16) 0.0279(6) Uani 1 1 d . . . . .
H14 H 0.3261 0.2189 -0.0648 0.033 Uiso 1 1 calc R . . . .
C15 C 0.3568(3) 0.3416(2) -0.04275(17) 0.0356(7) Uani 1 1 d . . . . .
H15 H 0.3455 0.3455 -0.0911 0.043 Uiso 1 1 calc R . . . .
C16 C 0.3848(3) 0.4113(2) 0.01402(18) 0.0382(8) Uani 1 1 d . . . . .
H16 H 0.3914 0.4619 0.0037 0.046 Uiso 1 1 calc R . . . .
C17 C 0.4032(3) 0.40577(17) 0.08637(16) 0.0300(6) Uani 1 1 d . . . . .
H17 H 0.4219 0.4528 0.1240 0.036 Uiso 1 1 calc R . . . .
C18 C 0.29428(19) 0.06228(15) 0.32024(14) 0.0181(5) Uani 1 1 d . . . . .
C19 C 0.46793(19) 0.13990(16) 0.39461(14) 0.0192(5) Uani 1 1 d . . . . .
H19 H 0.4794 0.1513 0.3471 0.023 Uiso 1 1 calc R . . . .
C20 C 0.5456(2) 0.10245(18) 0.41912(16) 0.0244(5) Uani 1 1 d . . . . .
H20A H 0.5499 0.1041 0.4704 0.037 Uiso 1 1 calc GR . . . .
H20B H 0.6103 0.1332 0.4106 0.037 Uiso 1 1 calc GR . . . .
H20C H 0.5256 0.0465 0.3918 0.037 Uiso 1 1 calc GR . . . .
C21 C 0.4788(2) 0.22126(17) 0.44515(17) 0.0261(6) Uani 1 1 d . . . . .
H21A H 0.4310 0.2432 0.4247 0.039 Uiso 1 1 calc GR . . . .
H21B H 0.5459 0.2592 0.4504 0.039 Uiso 1 1 calc GR . . . .
H21C H 0.4665 0.2127 0.4923 0.039 Uiso 1 1 calc GR . . . .
C22 C 0.3193(2) 0.03998(17) 0.43171(15) 0.0220(5) Uani 1 1 d . . . . .
C23 C 0.3708(2) 0.0456(2) 0.50678(16) 0.0281(6) Uani 1 1 d . . . . .
H23A H 0.4188 0.0177 0.5035 0.042 Uiso 1 1 calc GR . . . .
H23B H 0.3217 0.0204 0.5337 0.042 Uiso 1 1 calc GR . . . .
H23C H 0.4050 0.1022 0.5314 0.042 Uiso 1 1 calc GR . . . .
C24 C 0.2225(2) -0.00653(17) 0.39851(16) 0.0242(5) Uani 1 1 d . . . . .
C25 C 0.1459(3) -0.0655(2) 0.42785(19) 0.0337(7) Uani 1 1 d . . . . .
H25A H 0.0816 -0.0592 0.4165 0.051 Uiso 1 1 calc GR . . . .
H25B H 0.1661 -0.0548 0.4800 0.051 Uiso 1 1 calc GR . . . .
H25C H 0.1407 -0.1206 0.4059 0.051 Uiso 1 1 calc GR . . . .
C26 C 0.1103(2) -0.01949(17) 0.27653(16) 0.0248(6) Uani 1 1 d . . . . .
H26 H 0.1254 0.0010 0.2330 0.030 Uiso 1 1 calc R . . . .
C27 C 0.0651(3) -0.1132(2) 0.2515(2) 0.0365(7) Uani 1 1 d . . . . .
H27A H 0.1165 -0.1346 0.2383 0.055 Uiso 1 1 calc GR . . . .
H27B H 0.0116 -0.1285 0.2099 0.055 Uiso 1 1 calc GR . . . .
H27C H 0.0388 -0.1352 0.2906 0.055 Uiso 1 1 calc GR . . . .
C28 C 0.0372(2) 0.0190(2) 0.30706(17) 0.0294(6) Uani 1 1 d . . . . .
H28A H 0.0183 -0.0014 0.3488 0.044 Uiso 1 1 calc GR . . . .
H28B H -0.0219 0.0050 0.2701 0.044 Uiso 1 1 calc GR . . . .
H28C H 0.0691 0.0775 0.3215 0.044 Uiso 1 1 calc GR . . . .
C29 C 0.28174(19) 0.01238(16) 0.16762(15) 0.0196(5) Uani 1 1 d . . . . .
C30 C 0.2853(2) -0.06260(17) 0.17924(16) 0.0253(6) Uani 1 1 d . . . . .
H30 H 0.2995 -0.0682 0.2268 0.030 Uiso 1 1 calc R . . . .
C31 C 0.2678(2) -0.12891(19) 0.12050(19) 0.0320(6) Uani 1 1 d . . . . .
H31 H 0.2703 -0.1785 0.1288 0.038 Uiso 1 1 calc R . . . .
C32 C 0.2465(3) -0.1206(2) 0.04931(18) 0.0351(7) Uani 1 1 d . . . . .
H32 H 0.2347 -0.1647 0.0099 0.042 Uiso 1 1 calc R . . . .
C33 C 0.2429(2) -0.0468(2) 0.03705(17) 0.0302(6) Uani 1 1 d . . . . .
H33 H 0.2280 -0.0417 -0.0106 0.036 Uiso 1 1 calc R . . . .
C34 C 0.2614(2) 0.01975(18) 0.09539(15) 0.0229(5) Uani 1 1 d . . . . .
H34 H 0.2603 0.0695 0.0866 0.027 Uiso 1 1 calc R . . . .
C35 C 0.6621(2) 0.23077(15) 0.14201(14) 0.0180(5) Uani 1 1 d . . . . .
C36 C 0.6045(2) 0.24758(17) 0.08599(15) 0.0214(5) Uani 1 1 d . . . . .
H36 H 0.5347 0.2298 0.0812 0.026 Uiso 1 1 calc R . . . .
C37 C 0.6496(2) 0.29035(18) 0.03730(15) 0.0248(5) Uani 1 1 d . . . . .
H37 H 0.6104 0.3013 0.0003 0.030 Uiso 1 1 calc R . . . .
C38 C 0.7541(2) 0.31666(17) 0.04434(15) 0.0245(5) Uani 1 1 d . . . . .
H38 H 0.7852 0.3459 0.0124 0.029 Uiso 1 1 calc R . . . .
C39 C 0.8117(2) 0.29909(17) 0.09905(16) 0.0236(5) Uani 1 1 d . . . . .
H39 H 0.8814 0.3161 0.1032 0.028 Uiso 1 1 calc R . . . .
C40 C 0.7667(2) 0.25634(16) 0.14779(15) 0.0207(5) Uani 1 1 d . . . . .
H40 H 0.8062 0.2448 0.1842 0.025 Uiso 1 1 calc R . . . .
C41 C 0.68780(19) 0.19989(16) 0.28725(15) 0.0191(5) Uani 1 1 d . . . . .
C42 C 0.6948(2) 0.26475(17) 0.34461(15) 0.0220(5) Uani 1 1 d . . . . .
H42 H 0.6538 0.2960 0.3391 0.026 Uiso 1 1 calc R . . . .
C43 C 0.7625(2) 0.28324(18) 0.41008(15) 0.0258(6) Uani 1 1 d . . . . .
H43 H 0.7666 0.3267 0.4480 0.031 Uiso 1 1 calc R . . . .
C44 C 0.8238(2) 0.23713(19) 0.41893(16) 0.0282(6) Uani 1 1 d . . . . .
H44 H 0.8688 0.2495 0.4628 0.034 Uiso 1 1 calc R . . . .
C45 C 0.8180(2) 0.17231(19) 0.36214(17) 0.0274(6) Uani 1 1 d . . . . .
H45 H 0.8594 0.1414 0.3679 0.033 Uiso 1 1 calc R . . . .
C46 C 0.7505(2) 0.15367(18) 0.29687(16) 0.0234(5) Uani 1 1 d . . . . .
H46 H 0.7467 0.1101 0.2592 0.028 Uiso 1 1 calc R . . . .
C47 C 0.57390(19) 0.06897(16) 0.16351(15) 0.0200(5) Uani 1 1 d . . . . .
C48 C 0.5900(2) 0.04247(17) 0.09317(16) 0.0238(5) Uani 1 1 d . . . . .
H48 H 0.6131 0.0802 0.0654 0.029 Uiso 1 1 calc R . . . .
C49 C 0.5712(2) -0.04052(19) 0.06480(17) 0.0290(6) Uani 1 1 d . . . . .
H49 H 0.5813 -0.0580 0.0178 0.035 Uiso 1 1 calc R . . . .
C50 C 0.5378(2) -0.09750(18) 0.10569(18) 0.0296(6) Uani 1 1 d . . . . .
H50 H 0.5263 -0.1528 0.0865 0.036 Uiso 1 1 calc R . . . .
C51 C 0.5217(2) -0.07146(18) 0.17542(18) 0.0289(6) Uani 1 1 d . . . . .
H51 H 0.4994 -0.1093 0.2033 0.035 Uiso 1 1 calc R . . . .
C52 C 0.5387(2) 0.01125(18) 0.20391(16) 0.0255(6) Uani 1 1 d . . . . .
H52 H 0.5265 0.0281 0.2504 0.031 Uiso 1 1 calc R . . . .
C53 C 0.0957(2) 0.26057(18) 0.10382(16) 0.0250(5) Uani 1 1 d . . . . .
C54 C 0.0217(2) 0.21567(19) 0.04166(16) 0.0277(6) Uani 1 1 d . . . . .
H54 H -0.0205 0.1630 0.0402 0.033 Uiso 1 1 calc R . . . .
C55 C 0.0114(3) 0.2500(2) -0.01823(19) 0.0392(8) Uani 1 1 d . . . . .
H55 H -0.0370 0.2196 -0.0599 0.047 Uiso 1 1 calc R . . . .
C56 C 0.0724(3) 0.3286(3) -0.0160(2) 0.0501(10) Uani 1 1 d . . . . .
H56 H 0.0652 0.3509 -0.0562 0.060 Uiso 1 1 calc R . . . .
C57 C 0.1450(3) 0.3747(3) 0.0464(2) 0.0513(11) Uani 1 1 d . . . . .
H57 H 0.1848 0.4284 0.0484 0.062 Uiso 1 1 calc R . . . .
C58 C 0.1576(3) 0.3403(2) 0.1053(2) 0.0378(8) Uani 1 1 d . . . . .
H58 H 0.2075 0.3704 0.1462 0.045 Uiso 1 1 calc R . . . .
C59 C 0.0141(2) 0.11951(16) 0.15890(15) 0.0202(5) Uani 1 1 d . . . . .
C60 C -0.0808(2) 0.10631(17) 0.17770(15) 0.0216(5) Uani 1 1 d . . . . .
H60 H -0.0946 0.1493 0.2056 0.026 Uiso 1 1 calc R . . . .
C61 C -0.1548(2) 0.02855(18) 0.15455(16) 0.0251(5) Uani 1 1 d . . . . .
H61 H -0.2179 0.0198 0.1672 0.030 Uiso 1 1 calc R . . . .
C62 C -0.1346(2) -0.03571(18) 0.11282(16) 0.0276(6) Uani 1 1 d . . . . .
H62 H -0.1841 -0.0875 0.0976 0.033 Uiso 1 1 calc R . . . .
C63 C -0.0406(2) -0.02287(18) 0.09371(17) 0.0288(6) Uani 1 1 d . . . . .
H63 H -0.0273 -0.0659 0.0653 0.035 Uiso 1 1 calc R . . . .
C64 C 0.0333(2) 0.05411(18) 0.11702(16) 0.0256(6) Uani 1 1 d . . . . .
H64 H 0.0965 0.0623 0.1046 0.031 Uiso 1 1 calc R . . . .
C65 C 0.0753(2) 0.28147(16) 0.25491(16) 0.0224(5) Uani 1 1 d . . . . .
C66 C 0.0263(2) 0.33603(19) 0.24035(18) 0.0297(6) Uani 1 1 d . . . . .
H66 H 0.0140 0.3428 0.1930 0.036 Uiso 1 1 calc R . . . .
C67 C -0.0039(2) 0.3802(2) 0.2967(2) 0.0343(7) Uani 1 1 d . . . . .
H67 H -0.0368 0.4160 0.2866 0.041 Uiso 1 1 calc R . . . .
C68 C 0.0145(2) 0.37124(19) 0.36699(19) 0.0319(7) Uani 1 1 d . . . . .
H68 H -0.0061 0.4008 0.4043 0.038 Uiso 1 1 calc R . . . .
C69 C 0.0638(2) 0.31790(18) 0.38232(17) 0.0285(6) Uani 1 1 d . . . . .
H69 H 0.0764 0.3120 0.4299 0.034 Uiso 1 1 calc R . . . .
C70 C 0.0943(2) 0.27334(17) 0.32657(16) 0.0239(5) Uani 1 1 d . . . . .
H70 H 0.1276 0.2380 0.3371 0.029 Uiso 1 1 calc R . . . .
Cl1 Cl 0.86561(8) 0.51326(7) 0.43180(6) 0.0563(3) Uani 1 1 d D . . . .
Cl2 Cl 0.65027(6) 0.44432(5) 0.43875(4) 0.03736(17) Uani 1 1 d D . . . .
C73 C 0.7675(3) 0.5236(2) 0.4732(3) 0.0536(11) Uani 1 1 d D . . . .
H73A H 0.7594 0.5750 0.4684 0.064 Uiso 1 1 calc R . . . .
H73B H 0.7859 0.5273 0.5250 0.064 Uiso 1 1 calc R . . . .
Cl3 Cl 0.22984(9) 0.18528(6) -0.23137(5) 0.0513(2) Uani 1 1 d . . . . .
Cl4 Cl 0.25140(9) 0.04208(6) -0.32365(5) 0.0531(2) Uani 1 1 d . . . . .
C74 C 0.3008(3) 0.1500(2) -0.2917(2) 0.0437(8) Uani 1 1 d . . . . .
H74A H 0.3702 0.1665 -0.2667 0.052 Uiso 1 1 calc R . . . .
H74B H 0.3002 0.1751 -0.3331 0.052 Uiso 1 1 calc R . . . .
Cl5A Cl 0.2793(4) -0.2663(3) 0.4040(3) 0.1386(16) Uani 0.74 1 d . U P A 1
Cl6A Cl 0.3988(2) -0.13286(13) 0.34516(11) 0.0753(5) Uani 0.74 1 d . U P A 1
C75A C 0.2974(8) -0.2247(6) 0.3265(5) 0.087(2) Uani 0.74 1 d . U P A 1
H75A H 0.3083 -0.2644 0.2885 0.104 Uiso 0.74 1 calc R . P A 1
H75B H 0.2365 -0.2154 0.3078 0.104 Uiso 0.74 1 calc R . P A 1
Cl5B Cl 0.2952(9) -0.2865(6) 0.3885(6) 0.0833(17) Uani 0.26 1 d D U P B 2
Cl6B Cl 0.3417(8) -0.1365(5) 0.3619(5) 0.1004(18) Uani 0.26 1 d D U P B 2
C75B C 0.368(2) -0.2013(14) 0.3345(14) 0.085(3) Uani 0.26 1 d D U P B 2
H75C H 0.4408 -0.1881 0.3456 0.102 Uiso 0.26 1 calc R . P B 2
H75D H 0.3449 -0.2205 0.2819 0.102 Uiso 0.26 1 calc R . P B 2
Cl7 Cl -0.02993(19) 0.50883(13) 0.14676(15) 0.1199(7) Uani 1 1 d D U . . .
Cl8A Cl 0.0149(5) 0.6391(5) 0.2782(4) 0.216(3) Uani 0.68 1 d D U P C 1
C76A C 0.0588(14) 0.5946(12) 0.2006(10) 0.176(5) Uani 0.68 1 d D U P C 1
H76A H 0.0795 0.6347 0.1717 0.212 Uiso 0.68 1 calc R . P C 1
H76B H 0.1174 0.5815 0.2181 0.212 Uiso 0.68 1 calc R . P C 1
Cl8B Cl 0.0105(15) 0.6681(6) 0.2299(8) 0.247(9) Uani 0.32 1 d . U P C 2
C76B C 0.077(4) 0.581(3) 0.237(3) 0.176(5) Uani 0.32 1 d . U P C 2
H76C H 0.1455 0.5968 0.2279 0.212 Uiso 0.32 1 calc R . P C 2
H76D H 0.0716 0.5606 0.2804 0.212 Uiso 0.32 1 calc R . P C 2
S1 S 0.22393(5) 0.21590(4) 0.50127(4) 0.02342(13) Uani 1 1 d . . . . .
F1 F 0.09930(17) 0.19064(17) 0.59288(13) 0.0522(6) Uani 1 1 d . . . . .
F2 F 0.08828(18) 0.08159(14) 0.51459(15) 0.0516(6) Uani 1 1 d . . . . .
F3 F 0.02580(15) 0.16777(16) 0.48094(14) 0.0496(5) Uani 1 1 d . . . . .
O1 O 0.21521(17) 0.17792(14) 0.42548(12) 0.0312(5) Uani 1 1 d . . . . .
O2 O 0.22578(18) 0.29947(13) 0.51508(13) 0.0323(5) Uani 1 1 d . . . . .
O3 O 0.29597(16) 0.20129(14) 0.55261(12) 0.0298(4) Uani 1 1 d . . . . .
C71 C 0.1029(2) 0.1609(2) 0.52341(19) 0.0341(7) Uani 1 1 d . . . . .
S2A S 0.31816(13) 0.61685(10) 0.14527(10) 0.0333(5) Uani 0.643(6) 1 d D U P D 1
F4A F 0.4722(4) 0.7025(3) 0.2543(3) 0.0567(12) Uani 0.643(6) 1 d . U P D 1
F5A F 0.5033(5) 0.6128(4) 0.1687(4) 0.0517(14) Uani 0.643(6) 1 d . U P D 1
F6A F 0.4927(5) 0.7273(3) 0.1477(3) 0.0454(11) Uani 0.643(6) 1 d . U P D 1
O4A O 0.3206(14) 0.5811(12) 0.0688(10) 0.0604(12) Uani 0.643(6) 1 d . U P D 1
O5A O 0.2874(9) 0.5590(6) 0.1898(5) 0.0604(12) Uani 0.643(6) 1 d . U P D 1
O6A O 0.2810(9) 0.6853(5) 0.1580(5) 0.0604(12) Uani 0.643(6) 1 d . U P D 1
C72A C 0.4561(5) 0.6647(5) 0.1876(4) 0.0134(11) Uani 0.643(6) 1 d D U P D 1
S2B S 0.4447(7) 0.6590(6) 0.1775(5) 0.095(3) Uani 0.357(6) 1 d D U P D 2
F4B F 0.3062(14) 0.5837(12) 0.0715(12) 0.045(3) Uani 0.357(6) 1 d . U P D 2
F5B F 0.2785(15) 0.5440(10) 0.1687(7) 0.086(4) Uani 0.357(6) 1 d . U P D 2
F6B F 0.2659(13) 0.6622(9) 0.1554(11) 0.086(4) Uani 0.357(6) 1 d . U P D 2
O4B O 0.4843(16) 0.7281(12) 0.1655(9) 0.0604(12) Uani 0.357(6) 1 d D U P D 2
O5B O 0.4906(18) 0.6057(12) 0.1814(11) 0.0604(12) Uani 0.357(6) 1 d D U P D 2
O6B O 0.4437(11) 0.6830(8) 0.2622(8) 0.0604(12) Uani 0.357(6) 1 d D U P D 2
C72B C 0.3014(14) 0.5908(16) 0.1454(12) 0.071(4) Uani 0.357(6) 1 d D U P D 2

loop_
_atom_site_aniso_label
_atom_site_aniso_U_11
_atom_site_aniso_U_22
_atom_site_aniso_U_33
_atom_site_aniso_U_23
_atom_site_aniso_U_13
_atom_site_aniso_U_12
Pd1 0.01170(9) 0.01361(9) 0.01701(9) 0.00348(6) 0.00204(6) 0.00282(6)
Pd2 0.01190(9) 0.01399(9) 0.01538(9) 0.00424(6) 0.00318(6) 0.00319(6)
P1 0.0160(3) 0.0130(3) 0.0171(3) 0.0041(2) 0.0030(2) 0.0024(2)
P2 0.0139(3) 0.0144(3) 0.0175(3) 0.0054(2) 0.0032(2) 0.0028(2)
P3 0.0135(3) 0.0173(3) 0.0172(3) 0.0036(2) 0.0034(2) 0.0051(2)
P4 0.0128(3) 0.0182(3) 0.0224(3) 0.0029(2) 0.0006(2) 0.0040(2)
N1 0.0202(11) 0.0154(10) 0.0185(10) 0.0040(8) 0.0054(8) 0.0020(8)
N2 0.0192(10) 0.0150(10) 0.0174(10) 0.0026(8) 0.0029(8) 0.0033(8)
N3 0.0182(10) 0.0187(10) 0.0196(10) 0.0079(8) 0.0039(8) 0.0056(8)
N4 0.0184(11) 0.0210(11) 0.0241(11) 0.0094(9) 0.0052(9) 0.0029(9)
C1 0.0191(12) 0.0152(11) 0.0173(11) 0.0048(9) 0.0027(9) 0.0039(9)
C2 0.0230(13) 0.0174(11) 0.0213(12) 0.0032(10) 0.0084(10) 0.0047(10)
C3 0.0247(14) 0.0273(14) 0.0303(14) 0.0060(11) 0.0072(12) 0.0079(11)
C4 0.0385(17) 0.0266(14) 0.0264(14) 0.0105(11) 0.0159(13) 0.0095(12)
C5 0.0235(13) 0.0156(11) 0.0204(12) 0.0029(9) 0.0034(10) 0.0034(10)
C6 0.0275(14) 0.0175(12) 0.0290(14) 0.0009(10) 0.0093(11) -0.0017(11)
C7 0.0215(13) 0.0166(12) 0.0212(12) 0.0038(10) 0.0036(10) 0.0023(10)
C8 0.0261(14) 0.0209(13) 0.0262(14) -0.0018(11) 0.0071(11) 0.0014(11)
C9 0.0175(12) 0.0179(11) 0.0209(12) 0.0034(9) 0.0043(10) 0.0020(9)
C10 0.0256(14) 0.0265(13) 0.0292(14) 0.0124(11) 0.0109(11) 0.0086(11)
C11 0.0227(13) 0.0268(14) 0.0308(14) 0.0079(11) 0.0058(11) 0.0096(11)
C12 0.0220(12) 0.0184(12) 0.0184(12) 0.0051(10) 0.0023(10) 0.0034(10)
C13 0.0202(12) 0.0180(12) 0.0221(13) 0.0043(10) 0.0022(10) 0.0035(10)
C14 0.0316(15) 0.0260(14) 0.0197(13) 0.0007(11) 0.0006(11) 0.0056(12)
C15 0.0471(19) 0.0320(16) 0.0198(13) 0.0082(12) -0.0008(13) 0.0043(14)
C16 0.060(2) 0.0221(14) 0.0262(15) 0.0104(12) 0.0003(15) 0.0058(14)
C17 0.0441(18) 0.0165(12) 0.0226(14) 0.0050(10) -0.0004(12) 0.0035(12)
C18 0.0163(12) 0.0163(11) 0.0215(12) 0.0062(9) 0.0051(9) 0.0040(9)
C19 0.0146(11) 0.0214(12) 0.0209(12) 0.0080(10) 0.0032(9) 0.0037(10)
C20 0.0210(13) 0.0292(14) 0.0265(13) 0.0113(11) 0.0048(11) 0.0107(11)
C21 0.0230(13) 0.0201(13) 0.0318(14) 0.0041(11) 0.0060(11) 0.0039(10)
C22 0.0219(13) 0.0233(13) 0.0243(13) 0.0122(10) 0.0080(11) 0.0075(10)
C23 0.0287(14) 0.0349(15) 0.0247(14) 0.0163(12) 0.0061(11) 0.0107(12)
C24 0.0245(13) 0.0248(13) 0.0257(13) 0.0120(11) 0.0082(11) 0.0071(11)
C25 0.0297(15) 0.0338(16) 0.0382(17) 0.0203(13) 0.0125(13) 0.0028(13)
C26 0.0179(12) 0.0242(13) 0.0262(13) 0.0070(11) 0.0025(11) -0.0009(10)
C27 0.0268(15) 0.0269(15) 0.0448(18) 0.0049(13) 0.0045(14) -0.0030(12)
C28 0.0204(13) 0.0357(16) 0.0294(14) 0.0096(12) 0.0046(11) 0.0048(12)
C29 0.0144(11) 0.0211(12) 0.0215(12) 0.0037(10) 0.0031(9) 0.0048(9)
C30 0.0244(13) 0.0215(13) 0.0271(14) 0.0040(11) 0.0009(11) 0.0063(11)
C31 0.0306(15) 0.0210(13) 0.0403(17) -0.0004(12) 0.0012(13) 0.0099(12)
C32 0.0307(16) 0.0326(16) 0.0323(16) -0.0099(13) 0.0006(13) 0.0098(13)
C33 0.0259(14) 0.0394(17) 0.0223(13) 0.0009(12) 0.0044(11) 0.0112(12)
C34 0.0192(12) 0.0278(13) 0.0222(13) 0.0060(11) 0.0053(10) 0.0084(10)
C35 0.0188(12) 0.0169(11) 0.0172(11) 0.0028(9) 0.0046(9) 0.0050(9)
C36 0.0176(12) 0.0241(13) 0.0215(12) 0.0050(10) 0.0033(10) 0.0064(10)
C37 0.0274(14) 0.0269(13) 0.0207(12) 0.0066(10) 0.0029(11) 0.0101(11)
C38 0.0277(14) 0.0219(12) 0.0229(13) 0.0068(10) 0.0092(11) 0.0046(11)
C39 0.0183(12) 0.0237(13) 0.0259(13) 0.0031(10) 0.0074(10) 0.0037(10)
C40 0.0175(12) 0.0211(12) 0.0215(12) 0.0037(10) 0.0027(10) 0.0050(10)
C41 0.0157(11) 0.0202(12) 0.0214(12) 0.0070(10) 0.0059(9) 0.0040(9)
C42 0.0210(12) 0.0228(12) 0.0218(12) 0.0057(10) 0.0053(10) 0.0064(10)
C43 0.0253(14) 0.0267(13) 0.0204(13) 0.0026(10) 0.0024(11) 0.0043(11)
C44 0.0181(13) 0.0350(15) 0.0251(14) 0.0073(12) -0.0019(11) 0.0027(11)
C45 0.0184(13) 0.0320(15) 0.0324(15) 0.0105(12) 0.0016(11) 0.0090(11)
C46 0.0177(12) 0.0277(13) 0.0240(13) 0.0042(11) 0.0038(10) 0.0080(10)
C47 0.0145(11) 0.0214(12) 0.0224(12) 0.0022(10) 0.0014(9) 0.0063(9)
C48 0.0214(13) 0.0242(13) 0.0237(13) 0.0023(10) 0.0029(10) 0.0075(10)
C49 0.0267(14) 0.0265(14) 0.0287(14) -0.0033(11) 0.0026(11) 0.0088(11)
C50 0.0251(14) 0.0209(13) 0.0373(16) -0.0024(12) -0.0006(12) 0.0080(11)
C51 0.0287(15) 0.0209(13) 0.0369(16) 0.0084(12) 0.0056(12) 0.0074(11)
C52 0.0270(14) 0.0231(13) 0.0273(14) 0.0054(11) 0.0067(11) 0.0094(11)
C53 0.0187(12) 0.0274(14) 0.0285(14) 0.0079(11) 0.0023(11) 0.0076(11)
C54 0.0229(14) 0.0317(15) 0.0247(14) 0.0041(11) 0.0023(11) 0.0067(11)
C55 0.0337(17) 0.052(2) 0.0278(15) 0.0122(14) -0.0008(13) 0.0092(15)
C56 0.041(2) 0.065(3) 0.046(2) 0.035(2) 0.0001(17) 0.0113(18)
C57 0.039(2) 0.046(2) 0.061(3) 0.034(2) -0.0089(18) -0.0012(16)
C58 0.0265(15) 0.0344(17) 0.0453(19) 0.0190(14) -0.0082(14) 0.0007(13)
C59 0.0167(12) 0.0199(12) 0.0211(12) 0.0027(10) 0.0008(10) 0.0049(10)
C60 0.0173(12) 0.0228(13) 0.0221(12) 0.0027(10) 0.0021(10) 0.0055(10)
C61 0.0175(12) 0.0287(14) 0.0241(13) 0.0049(11) 0.0021(10) 0.0026(11)
C62 0.0236(14) 0.0229(13) 0.0269(14) 0.0027(11) 0.0000(11) -0.0013(11)
C63 0.0303(15) 0.0222(13) 0.0298(14) -0.0009(11) 0.0051(12) 0.0078(12)
C64 0.0195(13) 0.0254(14) 0.0293(14) 0.0018(11) 0.0060(11) 0.0063(11)
C65 0.0140(11) 0.0203(12) 0.0280(13) 0.0012(10) -0.0003(10) 0.0036(10)
C66 0.0232(14) 0.0302(15) 0.0325(15) -0.0004(12) -0.0061(12) 0.0135(12)
C67 0.0232(14) 0.0315(15) 0.0446(18) -0.0024(13) -0.0033(13) 0.0147(12)
C68 0.0205(13) 0.0283(14) 0.0407(17) -0.0048(13) 0.0073(12) 0.0067(11)
C69 0.0232(14) 0.0259(14) 0.0313(15) 0.0020(11) 0.0070(12) 0.0033(11)
C70 0.0177(12) 0.0214(12) 0.0306(14) 0.0045(11) 0.0051(11) 0.0046(10)
Cl1 0.0397(5) 0.0683(6) 0.0510(5) -0.0100(5) 0.0094(4) 0.0187(4)
Cl2 0.0377(4) 0.0352(4) 0.0364(4) -0.0012(3) 0.0057(3) 0.0148(3)
C73 0.053(2) 0.0290(17) 0.069(3) -0.0039(17) 0.034(2) 0.0022(16)
Cl3 0.0658(6) 0.0419(5) 0.0399(4) 0.0106(4) 0.0161(4) 0.0072(4)
Cl4 0.0764(7) 0.0434(5) 0.0417(5) 0.0170(4) 0.0219(5) 0.0160(5)
C74 0.043(2) 0.045(2) 0.0411(19) 0.0212(16) 0.0079(16) 0.0068(16)
Cl5A 0.130(3) 0.154(3) 0.095(2) 0.031(2) 0.018(2) -0.002(2)
Cl6A 0.0956(15) 0.0655(10) 0.0549(9) 0.0126(8) -0.0062(9) 0.0228(11)
C75A 0.097(4) 0.104(4) 0.057(3) -0.001(3) 0.018(3) 0.041(4)
Cl5B 0.103(3) 0.074(3) 0.082(4) 0.006(3) 0.022(3) 0.048(3)
Cl6B 0.121(4) 0.099(3) 0.086(3) 0.028(3) 0.009(3) 0.045(3)
C75B 0.098(5) 0.088(5) 0.063(5) 0.004(5) 0.025(5) 0.030(5)
Cl7 0.1137(16) 0.0804(11) 0.152(2) 0.0271(12) 0.0213(14) 0.0165(11)
Cl8A 0.134(4) 0.221(5) 0.227(6) -0.004(4) 0.032(4) 0.005(4)
C76A 0.131(7) 0.136(7) 0.212(9) 0.011(7) 0.022(7) -0.001(6)
Cl8B 0.42(2) 0.084(5) 0.184(11) -0.040(6) -0.091(12) 0.103(9)
C76B 0.131(7) 0.136(7) 0.212(9) 0.011(7) 0.022(7) -0.001(6)
S1 0.0203(3) 0.0227(3) 0.0239(3) 0.0054(2) 0.0045(2) 0.0028(2)
F1 0.0383(12) 0.0705(16) 0.0407(12) 0.0116(11) 0.0210(10) 0.0050(11)
F2 0.0429(12) 0.0362(11) 0.0680(15) 0.0212(11) 0.0141(11) -0.0032(9)
F3 0.0222(9) 0.0645(15) 0.0575(14) 0.0224(11) 0.0040(9) 0.0053(9)
O1 0.0323(11) 0.0334(11) 0.0250(10) 0.0040(9) 0.0044(9) 0.0096(9)
O2 0.0335(12) 0.0239(10) 0.0355(11) 0.0054(9) 0.0059(9) 0.0056(9)
O3 0.0257(10) 0.0345(11) 0.0278(10) 0.0095(9) 0.0037(8) 0.0076(9)
C71 0.0247(15) 0.0360(17) 0.0362(16) 0.0106(13) 0.0070(13) 0.0017(12)
S2A 0.0411(8) 0.0274(8) 0.0313(7) 0.0137(6) 0.0070(5) 0.0077(6)
F4A 0.065(3) 0.052(3) 0.037(2) 0.0065(17) 0.0046(18) 0.002(2)
F5A 0.050(3) 0.053(2) 0.065(4) 0.030(2) 0.016(2) 0.026(2)
F6A 0.058(2) 0.0293(16) 0.045(3) 0.016(2) 0.014(2) 0.0040(15)
O4A 0.072(3) 0.058(2) 0.051(2) 0.0212(16) 0.0084(17) 0.0180(18)
O5A 0.072(3) 0.058(2) 0.051(2) 0.0212(16) 0.0084(17) 0.0180(18)
O6A 0.072(3) 0.058(2) 0.051(2) 0.0212(16) 0.0084(17) 0.0180(18)
C72A 0.0151(19) 0.014(2) 0.0058(17) -0.0032(15) -0.0032(14) 0.0029(16)
S2B 0.117(5) 0.060(3) 0.098(5) 0.024(3) -0.012(3) 0.025(3)
F4B 0.057(7) 0.028(3) 0.041(4) 0.009(3) 0.000(4) 0.007(4)
F5B 0.097(8) 0.072(7) 0.078(8) 0.035(6) 0.025(7) 0.001(6)
F6B 0.063(7) 0.097(8) 0.111(8) 0.029(7) 0.030(6) 0.040(7)
O4B 0.072(3) 0.058(2) 0.051(2) 0.0212(16) 0.0084(17) 0.0180(18)
O5B 0.072(3) 0.058(2) 0.051(2) 0.0212(16) 0.0084(17) 0.0180(18)
O6B 0.072(3) 0.058(2) 0.051(2) 0.0212(16) 0.0084(17) 0.0180(18)
C72B 0.091(7) 0.075(7) 0.051(6) 0.026(5) 0.020(5) 0.026(5)

loop_
_atom_type_symbol
_atom_type_description
_atom_type_scat_dispersion_real
_atom_type_scat_dispersion_imag
_atom_type_scat_source
C C 0.0181 0.0091 'International Tables Vol C Tables 4.2.6.8 and 6.1.1.4'
H H 0.0000 0.0000 'International Tables Vol C Tables 4.2.6.8 and 6.1.1.4'
Cl Cl 0.3639 0.7018 'International Tables Vol C Tables 4.2.6.8 and 6.1.1.4'
F F 0.0727 0.0534 'International Tables Vol C Tables 4.2.6.8 and 6.1.1.4'
N N 0.0311 0.0180 'International Tables Vol C Tables 4.2.6.8 and 6.1.1.4'
O O 0.0492 0.0322 'International Tables Vol C Tables 4.2.6.8 and 6.1.1.4'
P P 0.2955 0.4335 'International Tables Vol C Tables 4.2.6.8 and 6.1.1.4'
Pd Pd 0.1215 3.9337 'International Tables Vol C Tables 4.2.6.8 and 6.1.1.4'
S S 0.3331 0.5567 'International Tables Vol C Tables 4.2.6.8 and 6.1.1.4'

loop_
_exptl_crystal_face_index_h
_exptl_crystal_face_index_k
_exptl_crystal_face_index_l
_exptl_crystal_face_perp_dist
6 -4 8 0.1008
0 -5 -2 0.0574
0 -1 0 0.0498
1 -5 4 0.0480
-2 -5 0 0.0813
0 -2 5 0.0706
5 -5 -2 0.0902
5 -3 1 0.0831
1 3 5 0.0860
0 -4 -5 0.0739
8 1 2 0.1008
9 1 -3 0.0895
1 9 -8 0.0625
-6 9 -5 0.0927
-7 6 -6 0.1039
-9 7 1 0.1120
-9 1 -1 0.1144
-9 2 4 0.1155
7 5 -5 0.0792
8 2 -6 0.0820
-6 -1 9 0.1034
0 8 -10 0.0720
-6 5 8 0.1077
6 3 -9 0.0803
-5 -2 11 0.1013
3 8 -9 0.0612
0 -10 6 0.0589
-1 10 -8 0.0700
-2 7 -10 0.0864
2 -5 4 0.0638
0 1 0 0.0611

loop_
_geom_angle_atom_site_label_1
_geom_angle_atom_site_label_2
_geom_angle_atom_site_label_3
_geom_angle
_geom_angle_site_symmetry_1
_geom_angle_site_symmetry_3
_geom_angle_publ_flag
P1 Pd1 Pd2 56.153(16) . . ?
P2 Pd1 Pd2 56.168(16) . . ?
P2 Pd1 P1 112.22(2) . . ?
P4 Pd1 Pd2 166.787(19) . . ?
P4 Pd1 P1 119.30(2) . . ?
P4 Pd1 P2 125.61(2) . . ?
P1 Pd2 Pd1 56.070(16) . . ?
P2 Pd2 Pd1 56.030(16) . . ?
P2 Pd2 P1 112.00(2) . . ?
P3 Pd2 Pd1 166.977(18) . . ?
P3 Pd2 P1 125.95(2) . . ?
P3 Pd2 P2 119.27(2) . . ?
Pd1 P1 Pd2 67.777(17) . . ?
C1 P1 Pd1 127.94(9) . . ?
C1 P1 Pd2 122.31(8) . . ?
C12 P1 Pd1 113.48(9) . . ?
C12 P1 Pd2 123.22(9) . . ?
C12 P1 C1 101.37(12) . . ?
Pd1 P2 Pd2 67.802(17) . . ?
C18 P2 Pd1 125.79(8) . . ?
C18 P2 Pd2 128.34(9) . . ?
C29 P2 Pd1 121.25(9) . . ?
C29 P2 Pd2 110.48(9) . . ?
C29 P2 C18 101.59(12) . . ?
C35 P3 Pd2 114.00(9) . . ?
C35 P3 C47 103.26(12) . . ?
C41 P3 Pd2 113.89(9) . . ?
C41 P3 C35 105.46(12) . . ?
C41 P3 C47 103.07(12) . . ?
C47 P3 Pd2 115.82(9) . . ?
C53 P4 Pd1 115.64(9) . . ?
C53 P4 C59 102.21(13) . . ?
C53 P4 C65 104.06(13) . . ?
C59 P4 Pd1 115.21(9) . . ?
C65 P4 Pd1 113.69(9) . . ?
C65 P4 C59 104.55(12) . . ?
C1 N1 C2 123.6(2) . . ?
C1 N1 C5 109.1(2) . . ?
C5 N1 C2 127.1(2) . . ?
C1 N2 C7 109.4(2) . . ?
C1 N2 C9 123.5(2) . . ?
C7 N2 C9 127.0(2) . . ?
C18 N3 C19 124.1(2) . . ?
C18 N3 C22 109.5(2) . . ?
C22 N3 C19 126.4(2) . . ?
C18 N4 C24 108.9(2) . . ?
C18 N4 C26 123.6(2) . . ?
C24 N4 C26 127.1(2) . . ?
N1 C1 P1 125.76(19) . . ?
N2 C1 P1 126.71(19) . . ?
N2 C1 N1 107.4(2) . . ?
N1 C2 H2 106.8 . . ?
N1 C2 C3 110.7(2) . . ?
N1 C2 C4 112.5(2) . . ?
C3 C2 H2 106.8 . . ?
C3 C2 C4 112.8(2) . . ?
C4 C2 H2 106.8 . . ?
C2 C3 H3A 109.5 . . ?
C2 C3 H3B 109.5 . . ?
C2 C3 H3C 109.5 . . ?
H3A C3 H3B 109.5 . . ?
H3A C3 H3C 109.5 . . ?
H3B C3 H3C 109.5 . . ?
C2 C4 H4A 109.5 . . ?
C2 C4 H4B 109.5 . . ?
C2 C4 H4C 109.5 . . ?
H4A C4 H4B 109.5 . . ?
H4A C4 H4C 109.5 . . ?
H4B C4 H4C 109.5 . . ?
N1 C5 C6 125.0(2) . . ?
C7 C5 N1 107.1(2) . . ?
C7 C5 C6 127.8(2) . . ?
C5 C6 H6A 109.5 . . ?
C5 C6 H6B 109.5 . . ?
C5 C6 H6C 109.5 . . ?
H6A C6 H6B 109.5 . . ?
H6A C6 H6C 109.5 . . ?
H6B C6 H6C 109.5 . . ?
N2 C7 C8 125.3(2) . . ?
C5 C7 N2 106.9(2) . . ?
C5 C7 C8 127.7(2) . . ?
C7 C8 H8A 109.5 . . ?
C7 C8 H8B 109.5 . . ?
C7 C8 H8C 109.5 . . ?
H8A C8 H8B 109.5 . . ?
H8A C8 H8C 109.5 . . ?
H8B C8 H8C 109.5 . . ?
N2 C9 H9 106.6 . . ?
N2 C9 C10 109.7(2) . . ?
N2 C9 C11 113.1(2) . . ?
C10 C9 H9 106.6 . . ?
C10 C9 C11 113.9(2) . . ?
C11 C9 H9 106.6 . . ?
C9 C10 H10A 109.5 . . ?
C9 C10 H10B 109.5 . . ?
C9 C10 H10C 109.5 . . ?
H10A C10 H10B 109.5 . . ?
H10A C10 H10C 109.5 . . ?
H10B C10 H10C 109.5 . . ?
C9 C11 H11A 109.5 . . ?
C9 C11 H11B 109.5 . . ?
C9 C11 H11C 109.5 . . ?
H11A C11 H11B 109.5 . . ?
H11A C11 H11C 109.5 . . ?
H11B C11 H11C 109.5 . . ?
C13 C12 P1 117.1(2) . . ?
C17 C12 P1 124.0(2) . . ?
C17 C12 C13 118.7(3) . . ?
C12 C13 H13 119.8 . . ?
C14 C13 C12 120.4(3) . . ?
C14 C13 H13 119.8 . . ?
C13 C14 H14 119.9 . . ?
C15 C14 C13 120.3(3) . . ?
C15 C14 H14 119.9 . . ?
C14 C15 H15 120.2 . . ?
C16 C15 C14 119.6(3) . . ?
C16 C15 H15 120.2 . . ?
C15 C16 H16 119.8 . . ?
C15 C16 C17 120.3(3) . . ?
C17 C16 H16 119.8 . . ?
C12 C17 H17 119.7 . . ?
C16 C17 C12 120.6(3) . . ?
C16 C17 H17 119.7 . . ?
N3 C18 P2 126.58(19) . . ?
N3 C18 N4 107.3(2) . . ?
N4 C18 P2 126.0(2) . . ?
N3 C19 H19 106.6 . . ?
N3 C19 C20 112.1(2) . . ?
N3 C19 C21 110.5(2) . . ?
C20 C19 H19 106.6 . . ?
C21 C19 H19 106.6 . . ?
C21 C19 C20 114.0(2) . . ?
C19 C20 H20A 109.5 . . ?
C19 C20 H20B 109.5 . . ?
C19 C20 H20C 109.5 . . ?
H20A C20 H20B 109.5 . . ?
H20A C20 H20C 109.5 . . ?
H20B C20 H20C 109.5 . . ?
C19 C21 H21A 109.5 . . ?
C19 C21 H21B 109.5 . . ?
C19 C21 H21C 109.5 . . ?
H21A C21 H21B 109.5 . . ?
H21A C21 H21C 109.5 . . ?
H21B C21 H21C 109.5 . . ?
N3 C22 C23 125.5(3) . . ?
C24 C22 N3 107.1(2) . . ?
C24 C22 C23 127.4(3) . . ?
C22 C23 H23A 109.5 . . ?
C22 C23 H23B 109.5 . . ?
C22 C23 H23C 109.5 . . ?
H23A C23 H23B 109.5 . . ?
H23A C23 H23C 109.5 . . ?
H23B C23 H23C 109.5 . . ?
N4 C24 C25 125.0(3) . . ?
C22 C24 N4 107.2(2) . . ?
C22 C24 C25 127.8(3) . . ?
C24 C25 H25A 109.5 . . ?
C24 C25 H25B 109.5 . . ?
C24 C25 H25C 109.5 . . ?
H25A C25 H25B 109.5 . . ?
H25A C25 H25C 109.5 . . ?
H25B C25 H25C 109.5 . . ?
N4 C26 H26 106.9 . . ?
N4 C26 C27 112.0(3) . . ?
N4 C26 C28 110.8(2) . . ?
C27 C26 H26 106.9 . . ?
C28 C26 H26 106.9 . . ?
C28 C26 C27 112.9(2) . . ?
C26 C27 H27A 109.5 . . ?
C26 C27 H27B 109.5 . . ?
C26 C27 H27C 109.5 . . ?
H27A C27 H27B 109.5 . . ?
H27A C27 H27C 109.5 . . ?
H27B C27 H27C 109.5 . . ?
C26 C28 H28A 109.5 . . ?
C26 C28 H28B 109.5 . . ?
C26 C28 H28C 109.5 . . ?
H28A C28 H28B 109.5 . . ?
H28A C28 H28C 109.5 . . ?
H28B C28 H28C 109.5 . . ?
C30 C29 P2 124.4(2) . . ?
C30 C29 C34 118.6(3) . . ?
C34 C29 P2 116.8(2) . . ?
C29 C30 H30 119.6 . . ?
C31 C30 C29 120.8(3) . . ?
C31 C30 H30 119.6 . . ?
C30 C31 H31 120.2 . . ?
C30 C31 C32 119.7(3) . . ?
C32 C31 H31 120.2 . . ?
C31 C32 H32 119.9 . . ?
C33 C32 C31 120.1(3) . . ?
C33 C32 H32 119.9 . . ?
C32 C33 H33 119.8 . . ?
C32 C33 C34 120.4(3) . . ?
C34 C33 H33 119.8 . . ?
C29 C34 H34 119.8 . . ?
C33 C34 C29 120.4(3) . . ?
C33 C34 H34 119.8 . . ?
C36 C35 P3 117.1(2) . . ?
C36 C35 C40 118.8(2) . . ?
C40 C35 P3 124.1(2) . . ?
C35 C36 H36 119.4 . . ?
C37 C36 C35 121.2(3) . . ?
C37 C36 H36 119.4 . . ?
C36 C37 H37 120.3 . . ?
C36 C37 C38 119.4(3) . . ?
C38 C37 H37 120.3 . . ?
C37 C38 H38 120.1 . . ?
C39 C38 C37 119.7(3) . . ?
C39 C38 H38 120.1 . . ?
C38 C39 H39 119.6 . . ?
C38 C39 C40 120.9(3) . . ?
C40 C39 H39 119.6 . . ?
C35 C40 H40 120.1 . . ?
C39 C40 C35 119.9(3) . . ?
C39 C40 H40 120.1 . . ?
C42 C41 P3 118.5(2) . . ?
C42 C41 C46 118.6(3) . . ?
C46 C41 P3 122.9(2) . . ?
C41 C42 H42 119.7 . . ?
C43 C42 C41 120.7(3) . . ?
C43 C42 H42 119.7 . . ?
C42 C43 H43 119.9 . . ?
C44 C43 C42 120.2(3) . . ?
C44 C43 H43 119.9 . . ?
C43 C44 H44 120.1 . . ?
C43 C44 C45 119.9(3) . . ?
C45 C44 H44 120.1 . . ?
C44 C45 H45 120.0 . . ?
C46 C45 C44 120.0(3) . . ?
C46 C45 H45 120.0 . . ?
C41 C46 H46 119.7 . . ?
C45 C46 C41 120.6(3) . . ?
C45 C46 H46 119.7 . . ?
C48 C47 P3 122.6(2) . . ?
C52 C47 P3 118.4(2) . . ?
C52 C47 C48 119.0(3) . . ?
C47 C48 H48 120.1 . . ?
C49 C48 C47 119.8(3) . . ?
C49 C48 H48 120.1 . . ?
C48 C49 H49 119.6 . . ?
C50 C49 C48 120.9(3) . . ?
C50 C49 H49 119.6 . . ?
C49 C50 H50 120.3 . . ?
C49 C50 C51 119.4(3) . . ?
C51 C50 H50 120.3 . . ?
C50 C51 H51 119.9 . . ?
C50 C51 C52 120.2(3) . . ?
C52 C51 H51 119.9 . . ?
C47 C52 H52 119.7 . . ?
C51 C52 C47 120.6(3) . . ?
C51 C52 H52 119.7 . . ?
C54 C53 P4 122.7(2) . . ?
C54 C53 C58 119.1(3) . . ?
C58 C53 P4 118.2(2) . . ?
C53 C54 H54 120.0 . . ?
C55 C54 C53 120.0(3) . . ?
C55 C54 H54 120.0 . . ?
C54 C55 H55 119.8 . . ?
C56 C55 C54 120.4(3) . . ?
C56 C55 H55 119.8 . . ?
C55 C56 H56 119.9 . . ?
C55 C56 C57 120.2(3) . . ?
C57 C56 H56 119.9 . . ?
C56 C57 H57 120.1 . . ?
C58 C57 C56 119.7(3) . . ?
C58 C57 H57 120.1 . . ?
C53 C58 H58 119.7 . . ?
C57 C58 C53 120.6(3) . . ?
C57 C58 H58 119.7 . . ?
C60 C59 P4 123.4(2) . . ?
C64 C59 P4 117.5(2) . . ?
C64 C59 C60 119.1(3) . . ?
C59 C60 H60 120.0 . . ?
C61 C60 C59 119.9(3) . . ?
C61 C60 H60 120.0 . . ?
C60 C61 H61 119.9 . . ?
C62 C61 C60 120.3(3) . . ?
C62 C61 H61 119.9 . . ?
C61 C62 H62 120.0 . . ?
C61 C62 C63 120.1(3) . . ?
C63 C62 H62 120.0 . . ?
C62 C63 H63 120.1 . . ?
C64 C63 C62 119.9(3) . . ?
C64 C63 H63 120.1 . . ?
C59 C64 H64 119.6 . . ?
C63 C64 C59 120.8(3) . . ?
C63 C64 H64 119.6 . . ?
C66 C65 P4 122.8(2) . . ?
C70 C65 P4 118.2(2) . . ?
C70 C65 C66 118.9(3) . . ?
C65 C66 H66 119.9 . . ?
C67 C66 C65 120.1(3) . . ?
C67 C66 H66 119.9 . . ?
C66 C67 H67 119.7 . . ?
C68 C67 C66 120.5(3) . . ?
C68 C67 H67 119.7 . . ?
C67 C68 H68 120.0 . . ?
C67 C68 C69 119.9(3) . . ?
C69 C68 H68 120.0 . . ?
C68 C69 H69 119.9 . . ?
C68 C69 C70 120.1(3) . . ?
C70 C69 H69 119.9 . . ?
C65 C70 H70 119.8 . . ?
C69 C70 C65 120.3(3) . . ?
C69 C70 H70 119.8 . . ?
Cl1 C73 Cl2 115.7(2) . . ?
Cl1 C73 H73A 108.3 . . ?
Cl1 C73 H73B 108.3 . . ?
Cl2 C73 H73A 108.3 . . ?
Cl2 C73 H73B 108.3 . . ?
H73A C73 H73B 107.4 . . ?
Cl3 C74 Cl4 111.4(2) . . ?
Cl3 C74 H74A 109.4 . . ?
Cl3 C74 H74B 109.4 . . ?
Cl4 C74 H74A 109.4 . . ?
Cl4 C74 H74B 109.4 . . ?
H74A C74 H74B 108.0 . . ?
Cl5A C75A H75A 108.9 . . ?
Cl5A C75A H75B 108.9 . . ?
Cl6A C75A Cl5A 113.3(5) . . ?
Cl6A C75A H75A 108.9 . . ?
Cl6A C75A H75B 108.9 . . ?
H75A C75A H75B 107.7 . . ?
Cl5B C75B H75C 111.4 . . ?
Cl5B C75B H75D 111.4 . . ?
Cl6B C75B Cl5B 101.7(15) . . ?
Cl6B C75B H75C 111.4 . . ?
Cl6B C75B H75D 111.4 . . ?
H75C C75B H75D 109.3 . . ?
Cl7 C76A Cl8A 112.7(10) . . ?
Cl7 C76A H76A 109.0 . . ?
Cl7 C76A H76B 109.0 . . ?
Cl8A C76A H76A 109.0 . . ?
Cl8A C76A H76B 109.0 . . ?
H76A C76A H76B 107.8 . . ?
Cl7 C76B Cl8B 86.2(19) . . ?
Cl7 C76B H76C 114.3 . . ?
Cl7 C76B H76D 114.3 . . ?
Cl8B C76B H76C 114.3 . . ?
Cl8B C76B H76D 114.3 . . ?
H76C C76B H76D 111.4 . . ?
O1 S1 O2 114.76(14) . . ?
O1 S1 O3 115.72(14) . . ?
O1 S1 C71 103.91(15) . . ?
O2 S1 O3 114.49(14) . . ?
O2 S1 C71 102.68(15) . . ?
O3 S1 C71 102.82(15) . . ?
F1 C71 S1 110.8(2) . . ?
F2 C71 S1 111.3(2) . . ?
F2 C71 F1 107.8(3) . . ?
F2 C71 F3 107.5(3) . . ?
F3 C71 S1 111.6(2) . . ?
F3 C71 F1 107.7(3) . . ?
O4A S2A C72A 102.2(8) . . ?
O5A S2A O4A 115.7(9) . . ?
O5A S2A O6A 114.9(6) . . ?
O5A S2A C72A 99.3(5) . . ?
O6A S2A O4A 117.3(8) . . ?
O6A S2A C72A 103.7(5) . . ?
F4A C72A S2A 113.1(4) . . ?
F4A C72A F5A 119.0(7) . . ?
F4A C72A F6A 106.1(6) . . ?
F5A C72A S2A 110.1(6) . . ?
F5A C72A F6A 103.6(5) . . ?
F6A C72A S2A 103.0(5) . . ?
O4B S2B O5B 124.5(16) . . ?
O4B S2B O6B 101.1(10) . . ?
O4B S2B C72B 125.2(14) . . ?
O5B S2B O6B 96.3(10) . . ?
O5B S2B C72B 103.9(14) . . ?
O6B S2B C72B 97.3(10) . . ?
F4B C72B S2B 93.0(14) . . ?
F4B C72B F6B 97.1(18) . . ?
F5B C72B S2B 115(2) . . ?
F5B C72B F4B 125(2) . . ?
F5B C72B F6B 124(2) . . ?
F6B C72B S2B 94.0(13) . . ?

loop_
_geom_bond_atom_site_label_1
_geom_bond_atom_site_label_2
_geom_bond_distance
_geom_bond_site_symmetry_2
_geom_bond_publ_flag
Pd1 Pd2 2.5840(2) . ?
Pd1 P1 2.3161(6) . ?
Pd1 P2 2.3146(6) . ?
Pd1 P4 2.2988(6) . ?
Pd2 P1 2.3183(6) . ?
Pd2 P2 2.3183(6) . ?
Pd2 P3 2.3011(6) . ?
P1 C1 1.840(3) . ?
P1 C12 1.813(3) . ?
P2 C18 1.834(3) . ?
P2 C29 1.814(3) . ?
P3 C35 1.827(3) . ?
P3 C41 1.825(3) . ?
P3 C47 1.829(3) . ?
P4 C53 1.824(3) . ?
P4 C59 1.831(3) . ?
P4 C65 1.827(3) . ?
N1 C1 1.354(3) . ?
N1 C2 1.488(3) . ?
N1 C5 1.387(3) . ?
N2 C1 1.350(3) . ?
N2 C7 1.387(3) . ?
N2 C9 1.487(3) . ?
N3 C18 1.348(3) . ?
N3 C19 1.490(3) . ?
N3 C22 1.379(3) . ?
N4 C18 1.355(3) . ?
N4 C24 1.387(4) . ?
N4 C26 1.489(4) . ?
C2 H2 0.9800 . ?
C2 C3 1.517(4) . ?
C2 C4 1.526(4) . ?
C3 H3A 0.9600 . ?
C3 H3B 0.9600 . ?
C3 H3C 0.9600 . ?
C4 H4A 0.9600 . ?
C4 H4B 0.9600 . ?
C4 H4C 0.9600 . ?
C5 C6 1.490(4) . ?
C5 C7 1.367(4) . ?
C6 H6A 0.9600 . ?
C6 H6B 0.9600 . ?
C6 H6C 0.9600 . ?
C7 C8 1.489(4) . ?
C8 H8A 0.9600 . ?
C8 H8B 0.9600 . ?
C8 H8C 0.9600 . ?
C9 H9 0.9800 . ?
C9 C10 1.520(4) . ?
C9 C11 1.524(4) . ?
C10 H10A 0.9600 . ?
C10 H10B 0.9600 . ?
C10 H10C 0.9600 . ?
C11 H11A 0.9600 . ?
C11 H11B 0.9600 . ?
C11 H11C 0.9600 . ?
C12 C13 1.402(4) . ?
C12 C17 1.396(4) . ?
C13 H13 0.9300 . ?
C13 C14 1.391(4) . ?
C14 H14 0.9300 . ?
C14 C15 1.391(4) . ?
C15 H15 0.9300 . ?
C15 C16 1.388(5) . ?
C16 H16 0.9300 . ?
C16 C17 1.392(4) . ?
C17 H17 0.9300 . ?
C19 H19 0.9800 . ?
C19 C20 1.525(4) . ?
C19 C21 1.522(4) . ?
C20 H20A 0.9600 . ?
C20 H20B 0.9600 . ?
C20 H20C 0.9600 . ?
C21 H21A 0.9600 . ?
C21 H21B 0.9600 . ?
C21 H21C 0.9600 . ?
C22 C23 1.491(4) . ?
C22 C24 1.362(4) . ?
C23 H23A 0.9600 . ?
C23 H23B 0.9600 . ?
C23 H23C 0.9600 . ?
C24 C25 1.494(4) . ?
C25 H25A 0.9600 . ?
C25 H25B 0.9600 . ?
C25 H25C 0.9600 . ?
C26 H26 0.9800 . ?
C26 C27 1.532(4) . ?
C26 C28 1.522(4) . ?
C27 H27A 0.9600 . ?
C27 H27B 0.9600 . ?
C27 H27C 0.9600 . ?
C28 H28A 0.9600 . ?
C28 H28B 0.9600 . ?
C28 H28C 0.9600 . ?
C29 C30 1.398(4) . ?
C29 C34 1.403(4) . ?
C30 H30 0.9300 . ?
C30 C31 1.392(4) . ?
C31 H31 0.9300 . ?
C31 C32 1.392(5) . ?
C32 H32 0.9300 . ?
C32 C33 1.382(5) . ?
C33 H33 0.9300 . ?
C33 C34 1.387(4) . ?
C34 H34 0.9300 . ?
C35 C36 1.396(4) . ?
C35 C40 1.396(4) . ?
C36 H36 0.9300 . ?
C36 C37 1.390(4) . ?
C37 H37 0.9300 . ?
C37 C38 1.393(4) . ?
C38 H38 0.9300 . ?
C38 C39 1.385(4) . ?
C39 H39 0.9300 . ?
C39 C40 1.390(4) . ?
C40 H40 0.9300 . ?
C41 C42 1.393(4) . ?
C41 C46 1.403(4) . ?
C42 H42 0.9300 . ?
C42 C43 1.393(4) . ?
C43 H43 0.9300 . ?
C43 C44 1.383(4) . ?
C44 H44 0.9300 . ?
C44 C45 1.391(5) . ?
C45 H45 0.9300 . ?
C45 C46 1.388(4) . ?
C46 H46 0.9300 . ?
C47 C48 1.398(4) . ?
C47 C52 1.393(4) . ?
C48 H48 0.9300 . ?
C48 C49 1.392(4) . ?
C49 H49 0.9300 . ?
C49 C50 1.385(5) . ?
C50 H50 0.9300 . ?
C50 C51 1.386(5) . ?
C51 H51 0.9300 . ?
C51 C52 1.392(4) . ?
C52 H52 0.9300 . ?
C53 C54 1.398(4) . ?
C53 C58 1.401(4) . ?
C54 H54 0.9300 . ?
C54 C55 1.397(5) . ?
C55 H55 0.9300 . ?
C55 C56 1.377(6) . ?
C56 H56 0.9300 . ?
C56 C57 1.396(6) . ?
C57 H57 0.9300 . ?
C57 C58 1.387(5) . ?
C58 H58 0.9300 . ?
C59 C60 1.397(4) . ?
C59 C64 1.395(4) . ?
C60 H60 0.9300 . ?
C60 C61 1.395(4) . ?
C61 H61 0.9300 . ?
C61 C62 1.385(4) . ?
C62 H62 0.9300 . ?
C62 C63 1.387(4) . ?
C63 H63 0.9300 . ?
C63 C64 1.385(4) . ?
C64 H64 0.9300 . ?
C65 C66 1.402(4) . ?
C65 C70 1.395(4) . ?
C66 H66 0.9300 . ?
C66 C67 1.393(5) . ?
C67 H67 0.9300 . ?
C67 C68 1.374(5) . ?
C68 H68 0.9300 . ?
C68 C69 1.391(5) . ?
C69 H69 0.9300 . ?
C69 C70 1.392(4) . ?
C70 H70 0.9300 . ?
Cl1 C73 1.721(4) . ?
Cl2 C73 1.761(4) . ?
C73 H73A 0.9700 . ?
C73 H73B 0.9700 . ?
Cl3 C74 1.766(4) . ?
Cl4 C74 1.767(4) . ?
C74 H74A 0.9700 . ?
C74 H74B 0.9700 . ?
Cl5A C75A 1.772(11) . ?
Cl6A C75A 1.742(11) . ?
C75A H75A 0.9700 . ?
C75A H75B 0.9700 . ?
Cl5B C75B 2.06(3) . ?
Cl6B C75B 1.35(2) . ?
C75B H75C 0.9700 . ?
C75B H75D 0.9700 . ?
Cl7 C76A 1.686(15) . ?
Cl7 C76B 2.05(5) . ?
Cl8A C76A 1.806(16) . ?
C76A H76A 0.9700 . ?
C76A H76B 0.9700 . ?
Cl8B C76B 2.05(5) . ?
C76B H76C 0.9700 . ?
C76B H76D 0.9700 . ?
S1 O1 1.440(2) . ?
S1 O2 1.442(2) . ?
S1 O3 1.444(2) . ?
S1 C71 1.832(3) . ?
F1 C71 1.336(4) . ?
F2 C71 1.326(4) . ?
F3 C71 1.332(4) . ?
S2A O4A 1.477(18) . ?
S2A O5A 1.442(10) . ?
S2A O6A 1.458(10) . ?
S2A C72A 1.881(7) . ?
F4A C72A 1.272(8) . ?
F5A C72A 1.319(10) . ?
F6A C72A 1.452(8) . ?
S2B O4B 1.25(2) . ?
S2B O5B 1.31(2) . ?
S2B O6B 1.583(17) . ?
S2B C72B 1.966(17) . ?
F4B C72B 1.39(3) . ?
F5B C72B 0.99(3) . ?
F6B C72B 1.49(3) . ?

loop_
_geom_torsion_atom_site_label_1
_geom_torsion_atom_site_label_2
_geom_torsion_atom_site_label_3
_geom_torsion_atom_site_label_4
_geom_torsion
_geom_torsion_site_symmetry_1
_geom_torsion_site_symmetry_2
_geom_torsion_site_symmetry_3
_geom_torsion_site_symmetry_4
_geom_torsion_publ_flag
Pd1 P1 C1 N1 164.27(18) . . . . ?
Pd1 P1 C1 N2 -11.5(3) . . . . ?
Pd1 P1 C12 C13 -51.6(2) . . . . ?
Pd1 P1 C12 C17 124.6(3) . . . . ?
Pd1 P2 C18 N3 -92.7(2) . . . . ?
Pd1 P2 C18 N4 84.2(2) . . . . ?
Pd1 P2 C29 C30 -167.8(2) . . . . ?
Pd1 P2 C29 C34 17.9(2) . . . . ?
Pd1 P4 C53 C54 122.9(2) . . . . ?
Pd1 P4 C53 C58 -57.4(3) . . . . ?
Pd1 P4 C59 C60 140.9(2) . . . . ?
Pd1 P4 C59 C64 -41.1(2) . . . . ?
Pd1 P4 C65 C66 136.0(2) . . . . ?
Pd1 P4 C65 C70 -44.3(2) . . . . ?
Pd2 P1 C1 N1 78.5(2) . . . . ?
Pd2 P1 C1 N2 -97.3(2) . . . . ?
Pd2 P1 C12 C13 26.4(3) . . . . ?
Pd2 P1 C12 C17 -157.4(2) . . . . ?
Pd2 P2 C18 N3 -4.0(3) . . . . ?
Pd2 P2 C18 N4 172.87(18) . . . . ?
Pd2 P2 C29 C30 116.4(2) . . . . ?
Pd2 P2 C29 C34 -57.9(2) . . . . ?
Pd2 P3 C35 C36 -32.6(2) . . . . ?
Pd2 P3 C35 C40 146.9(2) . . . . ?
Pd2 P3 C41 C42 -30.6(2) . . . . ?
Pd2 P3 C41 C46 147.2(2) . . . . ?
Pd2 P3 C47 C48 113.2(2) . . . . ?
Pd2 P3 C47 C52 -65.3(2) . . . . ?
P1 C12 C13 C14 178.0(2) . . . . ?
P1 C12 C17 C16 -177.5(3) . . . . ?
P2 C29 C30 C31 -175.1(2) . . . . ?
P2 C29 C34 C33 176.2(2) . . . . ?
P3 C35 C36 C37 178.3(2) . . . . ?
P3 C35 C40 C39 -178.3(2) . . . . ?
P3 C41 C42 C43 177.9(2) . . . . ?
P3 C41 C46 C45 -177.9(2) . . . . ?
P3 C47 C48 C49 -178.8(2) . . . . ?
P3 C47 C52 C51 179.9(2) . . . . ?
P4 C53 C54 C55 -179.3(3) . . . . ?
P4 C53 C58 C57 -179.0(3) . . . . ?
P4 C59 C60 C61 177.9(2) . . . . ?
P4 C59 C64 C63 -177.6(2) . . . . ?
P4 C65 C66 C67 178.7(2) . . . . ?
P4 C65 C70 C69 -178.8(2) . . . . ?
N1 C5 C7 N2 -1.0(3) . . . . ?
N1 C5 C7 C8 178.9(3) . . . . ?
N3 C22 C24 N4 -1.2(3) . . . . ?
N3 C22 C24 C25 176.7(3) . . . . ?
C1 P1 C12 C13 168.0(2) . . . . ?
C1 P1 C12 C17 -15.9(3) . . . . ?
C1 N1 C2 C3 -108.9(3) . . . . ?
C1 N1 C2 C4 123.9(3) . . . . ?
C1 N1 C5 C6 -176.3(3) . . . . ?
C1 N1 C5 C7 0.9(3) . . . . ?
C1 N2 C7 C5 0.7(3) . . . . ?
C1 N2 C7 C8 -179.2(3) . . . . ?
C1 N2 C9 C10 98.0(3) . . . . ?
C1 N2 C9 C11 -133.7(3) . . . . ?
C2 N1 C1 P1 -2.1(4) . . . . ?
C2 N1 C1 N2 174.4(2) . . . . ?
C2 N1 C5 C6 9.0(4) . . . . ?
C2 N1 C5 C7 -173.7(2) . . . . ?
C5 N1 C1 P1 -177.01(19) . . . . ?
C5 N1 C1 N2 -0.5(3) . . . . ?
C5 N1 C2 C3 65.1(3) . . . . ?
C5 N1 C2 C4 -62.1(4) . . . . ?
C6 C5 C7 N2 176.2(3) . . . . ?
C6 C5 C7 C8 -3.9(5) . . . . ?
C7 N2 C1 P1 176.34(19) . . . . ?
C7 N2 C1 N1 -0.1(3) . . . . ?
C7 N2 C9 C10 -77.1(3) . . . . ?
C7 N2 C9 C11 51.2(3) . . . . ?
C9 N2 C1 P1 0.5(4) . . . . ?
C9 N2 C1 N1 -176.0(2) . . . . ?
C9 N2 C7 C5 176.4(2) . . . . ?
C9 N2 C7 C8 -3.5(4) . . . . ?
C12 P1 C1 N1 -63.5(2) . . . . ?
C12 P1 C1 N2 120.7(2) . . . . ?
C12 C13 C14 C15 -0.6(5) . . . . ?
C13 C12 C17 C16 -1.4(5) . . . . ?
C13 C14 C15 C16 -0.8(5) . . . . ?
C14 C15 C16 C17 1.0(6) . . . . ?
C15 C16 C17 C12 0.1(6) . . . . ?
C17 C12 C13 C14 1.7(4) . . . . ?
C18 P2 C29 C30 -22.4(3) . . . . ?
C18 P2 C29 C34 163.2(2) . . . . ?
C18 N3 C19 C20 -127.4(3) . . . . ?
C18 N3 C19 C21 104.3(3) . . . . ?
C18 N3 C22 C23 -179.6(3) . . . . ?
C18 N3 C22 C24 1.1(3) . . . . ?
C18 N4 C24 C22 1.0(3) . . . . ?
C18 N4 C24 C25 -177.0(3) . . . . ?
C18 N4 C26 C27 125.7(3) . . . . ?
C18 N4 C26 C28 -107.1(3) . . . . ?
C19 N3 C18 P2 -1.8(4) . . . . ?
C19 N3 C18 N4 -179.1(2) . . . . ?
C19 N3 C22 C23 -1.0(4) . . . . ?
C19 N3 C22 C24 179.7(2) . . . . ?
C22 N3 C18 P2 176.9(2) . . . . ?
C22 N3 C18 N4 -0.5(3) . . . . ?
C22 N3 C19 C20 54.1(3) . . . . ?
C22 N3 C19 C21 -74.1(3) . . . . ?
C23 C22 C24 N4 179.4(3) . . . . ?
C23 C22 C24 C25 -2.6(5) . . . . ?
C24 N4 C18 P2 -177.7(2) . . . . ?
C24 N4 C18 N3 -0.3(3) . . . . ?
C24 N4 C26 C27 -63.0(4) . . . . ?
C24 N4 C26 C28 64.2(4) . . . . ?
C26 N4 C18 P2 -5.0(4) . . . . ?
C26 N4 C18 N3 172.4(2) . . . . ?
C26 N4 C24 C22 -171.4(3) . . . . ?
C26 N4 C24 C25 10.6(5) . . . . ?
C29 P2 C18 N3 124.1(2) . . . . ?
C29 P2 C18 N4 -59.0(2) . . . . ?
C29 C30 C31 C32 0.0(5) . . . . ?
C30 C29 C34 C33 1.5(4) . . . . ?
C30 C31 C32 C33 0.1(5) . . . . ?
C31 C32 C33 C34 0.6(5) . . . . ?
C32 C33 C34 C29 -1.4(4) . . . . ?
C34 C29 C30 C31 -0.8(4) . . . . ?
C35 P3 C41 C42 95.1(2) . . . . ?
C35 P3 C41 C46 -87.1(2) . . . . ?
C35 P3 C47 C48 -12.2(3) . . . . ?
C35 P3 C47 C52 169.3(2) . . . . ?
C35 C36 C37 C38 0.2(4) . . . . ?
C36 C35 C40 C39 1.2(4) . . . . ?
C36 C37 C38 C39 0.8(4) . . . . ?
C37 C38 C39 C40 -0.8(4) . . . . ?
C38 C39 C40 C35 -0.2(4) . . . . ?
C40 C35 C36 C37 -1.2(4) . . . . ?
C41 P3 C35 C36 -158.2(2) . . . . ?
C41 P3 C35 C40 21.3(3) . . . . ?
C41 P3 C47 C48 -121.8(2) . . . . ?
C41 P3 C47 C52 59.7(2) . . . . ?
C41 C42 C43 C44 -0.1(4) . . . . ?
C42 C41 C46 C45 -0.1(4) . . . . ?
C42 C43 C44 C45 0.3(4) . . . . ?
C43 C44 C45 C46 -0.4(5) . . . . ?
C44 C45 C46 C41 0.3(4) . . . . ?
C46 C41 C42 C43 0.0(4) . . . . ?
C47 P3 C35 C36 93.9(2) . . . . ?
C47 P3 C35 C40 -86.6(2) . . . . ?
C47 P3 C41 C42 -156.9(2) . . . . ?
C47 P3 C41 C46 20.9(3) . . . . ?
C47 C48 C49 C50 -0.7(4) . . . . ?
C48 C47 C52 C51 1.3(4) . . . . ?
C48 C49 C50 C51 0.8(5) . . . . ?
C49 C50 C51 C52 0.2(5) . . . . ?
C50 C51 C52 C47 -1.2(5) . . . . ?
C52 C47 C48 C49 -0.3(4) . . . . ?
C53 P4 C59 C60 -92.8(2) . . . . ?
C53 P4 C59 C64 85.2(2) . . . . ?
C53 P4 C65 C66 9.3(3) . . . . ?
C53 P4 C65 C70 -171.0(2) . . . . ?
C53 C54 C55 C56 -1.2(6) . . . . ?
C54 C53 C58 C57 0.7(6) . . . . ?
C54 C55 C56 C57 -0.2(7) . . . . ?
C55 C56 C57 C58 1.9(7) . . . . ?
C56 C57 C58 C53 -2.2(7) . . . . ?
C58 C53 C54 C55 1.0(5) . . . . ?
C59 P4 C53 C54 -3.1(3) . . . . ?
C59 P4 C53 C58 176.6(3) . . . . ?
C59 P4 C65 C66 -97.6(3) . . . . ?
C59 P4 C65 C70 82.2(2) . . . . ?
C59 C60 C61 C62 -0.1(4) . . . . ?
C60 C59 C64 C63 0.5(4) . . . . ?
C60 C61 C62 C63 -0.2(5) . . . . ?
C61 C62 C63 C64 0.6(5) . . . . ?
C62 C63 C64 C59 -0.8(5) . . . . ?
C64 C59 C60 C61 0.0(4) . . . . ?
C65 P4 C53 C54 -111.7(3) . . . . ?
C65 P4 C53 C58 68.0(3) . . . . ?
C65 P4 C59 C60 15.4(3) . . . . ?
C65 P4 C59 C64 -166.6(2) . . . . ?
C65 C66 C67 C68 0.5(5) . . . . ?
C66 C65 C70 C69 0.9(4) . . . . ?
C66 C67 C68 C69 0.1(5) . . . . ?
C67 C68 C69 C70 -0.2(5) . . . . ?
C68 C69 C70 C65 -0.3(4) . . . . ?
C70 C65 C66 C67 -1.0(4) . . . . ?
O1 S1 C71 F1 -179.2(2) . . . . ?
O1 S1 C71 F2 60.9(3) . . . . ?
O1 S1 C71 F3 -59.2(3) . . . . ?
O2 S1 C71 F1 -59.3(3) . . . . ?
O2 S1 C71 F2 -179.3(2) . . . . ?
O2 S1 C71 F3 60.7(3) . . . . ?
O3 S1 C71 F1 59.8(3) . . . . ?
O3 S1 C71 F2 -60.1(3) . . . . ?
O3 S1 C71 F3 179.8(2) . . . . ?
O4A S2A C72A F4A 177.6(9) . . . . ?
O4A S2A C72A F5A -46.4(9) . . . . ?
O4A S2A C72A F6A 63.5(9) . . . . ?
O5A S2A C72A F4A -63.4(7) . . . . ?
O5A S2A C72A F5A 72.5(6) . . . . ?
O5A S2A C72A F6A -177.5(5) . . . . ?
O6A S2A C72A F4A 55.2(7) . . . . ?
O6A S2A C72A F5A -168.8(6) . . . . ?
O6A S2A C72A F6A -58.8(6) . . . . ?

loop_
_exptl_oxdiff_crystal_face_indexfrac_h
_exptl_oxdiff_crystal_face_indexfrac_k
_exptl_oxdiff_crystal_face_indexfrac_l
_exptl_oxdiff_crystal_face_x
_exptl_oxdiff_crystal_face_y
_exptl_oxdiff_crystal_face_z
6.3929 -4.0456 7.7851 0.4298 0.9029 -0.0092
-0.0013 -4.9915 -1.9995 -0.2963 -0.0021 0.4486
-0.0005 -0.9987 0.0003 -0.0595 0.0259 0.0686
0.9960 -4.9991 4.0048 -0.1944 0.4375 0.1513
-2.0046 -4.9919 -0.0008 -0.5086 0.0396 0.3042
-0.0042 -2.0031 5.0033 -0.1220 0.3806 -0.1267
5.0039 -4.9961 -1.9937 0.2313 0.2225 0.5456
5.0031 -3.0019 1.0073 0.3485 0.3680 0.2501
0.9994 2.9897 5.0029 0.2810 0.2961 -0.4503
0.0011 -3.9894 -5.0014 -0.2350 -0.2253 0.5383
7.9313 0.7208 2.1510 0.8784 0.4778 -0.0093
8.5219 0.8584 -2.7660 0.9512 0.1775 0.2524
1.4513 9.2861 -7.5579 0.7094 -0.6726 -0.2107
-6.3590 9.3171 -5.1112 -0.1137 -0.8622 -0.4936
-7.4003 6.0708 -5.8575 -0.4164 -0.8738 -0.2513
-8.6301 7.1881 0.9871 -0.4828 -0.5078 -0.7134
-8.8280 1.2693 -0.5579 -0.8553 -0.4648 -0.2290
-8.9022 1.7197 4.3791 -0.8386 -0.1553 -0.5221
6.6113 4.8989 -4.5443 0.9910 -0.1297 0.0316
7.6562 2.0622 -6.2665 0.9332 -0.1226 0.3378
-6.4532 -1.3512 9.4180 -0.7655 0.3652 -0.5297
-0.0161 7.9751 -10.2063 0.4778 -0.8784 -0.0092
-5.9747 5.4644 8.4836 -0.3089 0.1485 -0.9394
6.0208 3.4972 -8.8656 0.8474 -0.4039 0.3447
-4.6559 -1.7727 11.1622 -0.6018 0.5713 -0.5581
2.5315 7.6365 -9.1748 0.7259 -0.6878 0.0090
-0.4867 -10.3303 5.8885 -0.6690 0.6331 0.3894
-1.3660 10.0225 -7.8619 0.4562 -0.8378 -0.2999
-2.3965 7.2378 -10.4679 0.1830 -0.9831 0.0091
1.9970 -5.0001 4.0060 -0.0889 0.4824 0.1707
0.0005 0.9987 -0.0003 0.0595 -0.0259 -0.0686
